data_4506632
loop_
_publ_author_name
'Johmoto, Kohei'
'Sekine, Akiko'
'Uekusa, Hidehiro'

_publ_section_title
;
 Photochromism Control of Salicylideneaniline Derivatives by Acid--Base
 Co-Crystallization
;
_journal_issue 10
_journal_name_full 'Crystal Growth &amp; Design'
_journal_page_first 4779
_journal_paper_doi 10.1021/cg300454q
_journal_volume 12
_journal_year 2012
_chemical_formula_moiety 'C14 H10 N O3, C5 H7 N2'
_chemical_formula_sum 'C19 H17 N3 O3'
_chemical_formula_weight 335.36
_chemical_name_systematic
; 
 ? 
;
_space_group_IT_number 14
_symmetry_cell_setting monoclinic
_symmetry_space_group_name_Hall '-P 2ybc'
_symmetry_space_group_name_H-M 'P 1 21/c 1'
_atom_sites_solution_hydrogens geom
_atom_sites_solution_primary direct
_atom_sites_solution_secondary difmap
_audit_creation_method SHELXL-97
_cell_angle_alpha 90.00
_cell_angle_beta 111.7430(10)
_cell_angle_gamma 90.00
_cell_formula_units_Z 4
_cell_length_a 18.7827(3)
_cell_length_b 6.19480(10)
_cell_length_c 15.6531(3)
_cell_measurement_reflns_used 13923
_cell_measurement_temperature 293(2)
_cell_measurement_theta_max 68.21
_cell_measurement_theta_min 3.04
_cell_volume 1691.74(5)
_computing_cell_refinement 'PROCESS-AUTO (Rigaku, 1998)'
_computing_data_collection 'PROCESS-AUTO (Rigaku, 1998)'
_computing_data_reduction 'PROCESS-AUTO (Rigaku, 1998)'
_computing_molecular_graphics 'ORTEP-3 (Farrugia, 2008)'
_computing_publication_material 'SHELXL-97 (Sheldrick, 1997)'
_computing_structure_refinement 'SHELXL-97 (Sheldrick, 1997)'
_computing_structure_solution 'SHELXS-97 (Sheldrick, 1990)'
_diffrn_ambient_temperature 293(2)
_diffrn_measured_fraction_theta_full 0.999
_diffrn_measured_fraction_theta_max 0.999
_diffrn_measurement_device_type 'Rigaku VM-SPIDER IP Area Detector System'
_diffrn_measurement_method '\w scans'
_diffrn_radiation_monochromator graphite
_diffrn_radiation_source 'rotating anode X-ray tube'
_diffrn_radiation_type CuK\a
_diffrn_radiation_wavelength 1.54186
_diffrn_reflns_av_R_equivalents 0.0304
_diffrn_reflns_av_sigmaI/netI 0.0207
_diffrn_reflns_limit_h_max 22
_diffrn_reflns_limit_h_min -21
_diffrn_reflns_limit_k_max 7
_diffrn_reflns_limit_k_min -7
_diffrn_reflns_limit_l_max 18
_diffrn_reflns_limit_l_min -18
_diffrn_reflns_number 18664
_diffrn_reflns_theta_full 68.22
_diffrn_reflns_theta_max 68.22
_diffrn_reflns_theta_min 5.07
_exptl_absorpt_coefficient_mu 0.745
_exptl_absorpt_correction_T_max 0.9687
_exptl_absorpt_correction_T_min 0.8319
_exptl_absorpt_correction_type multi-scan
_exptl_absorpt_process_details 'Absorption was corrected by ABSCOR'
_exptl_crystal_colour yellow
_exptl_crystal_density_diffrn 1.317
_exptl_crystal_density_method 'not measured'
_exptl_crystal_description block
_exptl_crystal_F_000 704
_exptl_crystal_size_max 0.36
_exptl_crystal_size_mid 0.34
_exptl_crystal_size_min 0.04
_refine_diff_density_max 0.136
_refine_diff_density_min -0.119
_refine_diff_density_rms 0.031
_refine_ls_extinction_method none
_refine_ls_goodness_of_fit_ref 1.141
_refine_ls_hydrogen_treatment mixed
_refine_ls_matrix_type full
_refine_ls_number_parameters 241
_refine_ls_number_reflns 3102
_refine_ls_number_restraints 0
_refine_ls_restrained_S_all 1.141
_refine_ls_R_factor_all 0.0522
_refine_ls_R_factor_gt 0.0397
_refine_ls_shift/su_max 0.000
_refine_ls_shift/su_mean 0.000
_refine_ls_structure_factor_coef Fsqd
_refine_ls_weighting_details 'calc w=1/[\s^2^(Fo^2^)+(0.0599P)^2^+0.1657P] where P=(Fo^2^+2Fc^2^)/3'
_refine_ls_weighting_scheme calc
_refine_ls_wR_factor_gt 0.1114
_refine_ls_wR_factor_ref 0.1250
_reflns_number_gt 2324
_reflns_number_total 3102
_reflns_threshold_expression >2sigma(I)
_cod_data_source_file cg300454q_si_002.cif
_cod_data_source_block 1a
_cod_original_sg_symbol_H-M P21/c
_cod_database_code 4506632

loop_
_symmetry_equiv_pos_as_xyz
'x, y, z'
'-x, y+1/2, -z+1/2'
'-x, -y, -z'
'x, -y-1/2, z-1/2'

loop_
_atom_site_label
_atom_site_type_symbol
_atom_site_fract_x
_atom_site_fract_y
_atom_site_fract_z
_atom_site_U_iso_or_equiv
_atom_site_adp_type
_atom_site_occupancy
_atom_site_symmetry_multiplicity
_atom_site_calc_flag
_atom_site_refinement_flags
O1 O 0.41516(7) 0.1483(2) 0.06826(11) 0.0920(5) Uani 1 1 d .
H1O H 0.3714(14) 0.206(5) 0.0809(17) 0.138 Uiso 1 1 d .
O2 O 0.20825(5) 0.98514(18) 0.26199(8) 0.0612(3) Uani 1 1 d .
O3 O 0.08328(5) 0.91359(18) 0.19978(8) 0.0647(3) Uani 1 1 d .
N1 N 0.32985(7) 0.4136(2) 0.11874(9) 0.0582(4) Uani 1 1 d .
C1 C 0.45878(8) 0.4946(3) 0.13683(10) 0.0556(4) Uani 1 1 d .
C2 C 0.47144(9) 0.2978(3) 0.10003(11) 0.0634(4) Uani 1 1 d .
C3 C 0.54289(9) 0.2545(3) 0.09677(13) 0.0766(5) Uani 1 1 d .
H3 H 0.5510 0.1258 0.0712 0.092 Uiso 1 1 calc R
C4 C 0.60139(10) 0.4002(4) 0.13102(13) 0.0776(6) Uani 1 1 d .
H4 H 0.6493 0.3684 0.1294 0.093 Uiso 1 1 calc R
C5 C 0.59031(11) 0.5926(4) 0.16777(14) 0.0806(6) Uani 1 1 d .
H5 H 0.6305 0.6902 0.1913 0.097 Uiso 1 1 calc R
C6 C 0.51938(10) 0.6399(3) 0.16945(13) 0.0734(5) Uani 1 1 d .
H6 H 0.5117 0.7720 0.1929 0.088 Uiso 1 1 calc R
C7 C 0.38548(9) 0.5465(3) 0.14271(11) 0.0580(4) Uani 1 1 d .
H7C H 0.3824(9) 0.693(3) 0.1691(11) 0.070 Uiso 1 1 d .
C8 C 0.25768(8) 0.4608(2) 0.12438(10) 0.0520(4) Uani 1 1 d .
C9 C 0.24186(8) 0.6430(2) 0.16681(10) 0.0502(4) Uani 1 1 d .
H9 H 0.2808 0.7409 0.1964 0.060 Uiso 1 1 calc R
C10 C 0.16845(7) 0.6788(2) 0.16506(9) 0.0476(3) Uani 1 1 d .
C11 C 0.11042(9) 0.5332(3) 0.12028(11) 0.0580(4) Uani 1 1 d .
H11 H 0.0607 0.5593 0.1170 0.070 Uiso 1 1 calc R
C12 C 0.12640(9) 0.3497(3) 0.08053(12) 0.0643(4) Uani 1 1 d .
H12 H 0.0878 0.2504 0.0519 0.077 Uiso 1 1 calc R
C13 C 0.19964(9) 0.3139(3) 0.08328(11) 0.0592(4) Uani 1 1 d .
H13 H 0.2102 0.1891 0.0571 0.071 Uiso 1 1 calc R
C14 C 0.15205(8) 0.8742(2) 0.21254(10) 0.0500(4) Uani 1 1 d .
N2 N 0.18529(6) 0.3240(2) 0.34973(8) 0.0532(3) Uani 1 1 d .
H0 H 0.1917(9) 0.190(3) 0.3151(11) 0.064 Uiso 1 1 d .
N3 N 0.05714(8) 0.2432(3) 0.30488(11) 0.0705(4) Uani 1 1 d .
H1 H 0.0660(10) 0.124(3) 0.2725(13) 0.085 Uiso 1 1 d .
H2 H 0.0073(11) 0.279(3) 0.3038(12) 0.085 Uiso 1 1 d .
C15 C 0.24740(9) 0.4482(3) 0.39426(11) 0.0632(4) Uani 1 1 d .
H15 H 0.2952 0.4068 0.3948 0.076 Uiso 1 1 calc R
C16 C 0.24101(11) 0.6309(3) 0.43777(12) 0.0698(5) Uani 1 1 d .
H16 H 0.2839 0.7150 0.4686 0.084 Uiso 1 1 calc R
C17 C 0.16849(10) 0.6910(3) 0.43545(11) 0.0666(5) Uani 1 1 d .
H17 H 0.1628 0.8185 0.4637 0.080 Uiso 1 1 calc R
C18 C 0.10664(9) 0.5656(3) 0.39261(11) 0.0606(4) Uani 1 1 d .
H18 H 0.0588 0.6049 0.3925 0.073 Uiso 1 1 calc R
C19 C 0.11492(8) 0.3749(2) 0.34802(10) 0.0526(4) Uani 1 1 d .

loop_
_atom_site_aniso_label
_atom_site_aniso_U_11
_atom_site_aniso_U_22
_atom_site_aniso_U_33
_atom_site_aniso_U_23
_atom_site_aniso_U_13
_atom_site_aniso_U_12
O1 0.0568(7) 0.0867(10) 0.1300(12) -0.0442(9) 0.0316(7) 0.0013(7)
O2 0.0426(6) 0.0655(7) 0.0759(7) -0.0139(6) 0.0222(5) 0.0001(5)
O3 0.0415(6) 0.0659(7) 0.0919(8) -0.0131(6) 0.0309(5) -0.0010(5)
N1 0.0467(7) 0.0634(8) 0.0633(8) -0.0040(6) 0.0191(6) 0.0120(6)
C1 0.0490(8) 0.0650(10) 0.0541(9) -0.0026(8) 0.0207(7) 0.0067(7)
C2 0.0459(8) 0.0724(11) 0.0670(10) -0.0113(8) 0.0151(7) 0.0095(8)
C3 0.0533(10) 0.0909(13) 0.0836(12) -0.0168(11) 0.0230(9) 0.0176(9)
C4 0.0517(10) 0.1117(16) 0.0719(11) -0.0081(11) 0.0256(8) 0.0088(10)
C5 0.0619(11) 0.1032(15) 0.0843(13) -0.0198(11) 0.0362(9) -0.0157(10)
C6 0.0685(11) 0.0782(12) 0.0831(12) -0.0169(10) 0.0394(9) -0.0072(9)
C7 0.0559(9) 0.0610(10) 0.0612(9) -0.0019(8) 0.0264(7) 0.0093(8)
C8 0.0483(8) 0.0547(9) 0.0541(8) 0.0049(7) 0.0204(7) 0.0096(7)
C9 0.0415(7) 0.0553(9) 0.0521(8) -0.0004(7) 0.0155(6) 0.0048(6)
C10 0.0437(7) 0.0507(8) 0.0512(8) 0.0054(6) 0.0209(6) 0.0041(6)
C11 0.0478(8) 0.0604(9) 0.0717(10) -0.0010(8) 0.0290(7) -0.0030(7)
C12 0.0610(10) 0.0583(10) 0.0791(11) -0.0091(8) 0.0323(8) -0.0112(8)
C13 0.0616(9) 0.0518(9) 0.0677(10) -0.0030(8) 0.0280(8) 0.0012(7)
C14 0.0420(8) 0.0550(8) 0.0569(9) 0.0035(7) 0.0227(6) 0.0015(6)
N2 0.0420(6) 0.0609(8) 0.0571(7) -0.0031(6) 0.0190(5) 0.0001(6)
N3 0.0419(7) 0.0764(10) 0.0916(11) -0.0245(8) 0.0230(7) -0.0010(7)
C15 0.0504(9) 0.0803(12) 0.0608(9) -0.0020(8) 0.0227(7) -0.0113(8)
C16 0.0734(11) 0.0735(12) 0.0615(10) -0.0067(9) 0.0239(8) -0.0242(9)
C17 0.0819(12) 0.0572(10) 0.0582(10) -0.0029(8) 0.0230(8) -0.0008(9)
C18 0.0602(9) 0.0607(10) 0.0603(9) -0.0012(8) 0.0218(8) 0.0100(8)
C19 0.0443(8) 0.0587(9) 0.0545(8) -0.0001(7) 0.0180(6) 0.0042(7)

loop_
_atom_type_symbol
_atom_type_description
_atom_type_scat_dispersion_real
_atom_type_scat_dispersion_imag
_atom_type_scat_source
C C 0.0181 0.0091 'International Tables Vol C Tables 4.2.6.8 and 6.1.1.4'
H H 0.0000 0.0000 'International Tables Vol C Tables 4.2.6.8 and 6.1.1.4'
N N 0.0311 0.0180 'International Tables Vol C Tables 4.2.6.8 and 6.1.1.4'
O O 0.0492 0.0322 'International Tables Vol C Tables 4.2.6.8 and 6.1.1.4'

loop_
_geom_angle_atom_site_label_1
_geom_angle_atom_site_label_2
_geom_angle_atom_site_label_3
_geom_angle
C2 O1 H1O 106.0(16)
C7 N1 C8 123.10(14)
C6 C1 C2 118.15(14)
C6 C1 C7 120.02(15)
C2 C1 C7 121.82(15)
O1 C2 C3 119.23(16)
O1 C2 C1 121.07(14)
C3 C2 C1 119.70(16)
C4 C3 C2 120.33(17)
C4 C3 H3 119.8
C2 C3 H3 119.8
C3 C4 C5 120.84(16)
C3 C4 H4 119.6
C5 C4 H4 119.6
C4 C5 C6 119.45(18)
C4 C5 H5 120.3
C6 C5 H5 120.3
C5 C6 C1 121.50(17)
C5 C6 H6 119.2
C1 C6 H6 119.2
N1 C7 C1 122.21(15)
N1 C7 H7C 122.5(9)
C1 C7 H7C 115.2(9)
C13 C8 C9 118.91(13)
C13 C8 N1 116.19(14)
C9 C8 N1 124.89(14)
C10 C9 C8 120.34(14)
C10 C9 H9 119.8
C8 C9 H9 119.8
C9 C10 C11 119.67(14)
C9 C10 C14 120.06(13)
C11 C10 C14 120.27(12)
C12 C11 C10 120.09(14)
C12 C11 H11 120.0
C10 C11 H11 120.0
C13 C12 C11 119.95(15)
C13 C12 H12 120.0
C11 C12 H12 120.0
C12 C13 C8 120.97(15)
C12 C13 H13 119.5
C8 C13 H13 119.5
O3 C14 O2 124.85(14)
O3 C14 C10 117.55(13)
O2 C14 C10 117.59(12)
C19 N2 C15 121.86(14)
C19 N2 H0 119.1(9)
C15 N2 H0 119.1(9)
C19 N3 H1 118.7(11)
C19 N3 H2 118.5(12)
H1 N3 H2 122.6(16)
C16 C15 N2 121.03(16)
C16 C15 H15 119.5
N2 C15 H15 119.5
C15 C16 C17 118.56(16)
C15 C16 H16 120.7
C17 C16 H16 120.7
C18 C17 C16 120.61(17)
C18 C17 H17 119.7
C16 C17 H17 119.7
C17 C18 C19 119.69(15)
C17 C18 H18 120.2
C19 C18 H18 120.2
N3 C19 N2 118.54(14)
N3 C19 C18 123.25(14)
N2 C19 C18 118.22(14)

loop_
_geom_bond_atom_site_label_1
_geom_bond_atom_site_label_2
_geom_bond_distance
O1 C2 1.354(2)
O1 H1O 0.98(3)
O2 C14 1.2570(16)
O3 C14 1.2557(16)
N1 C7 1.273(2)
N1 C8 1.4210(18)
C1 C6 1.391(2)
C1 C2 1.406(2)
C1 C7 1.450(2)
C2 C3 1.388(2)
C3 C4 1.369(2)
C3 H3 0.9300
C4 C5 1.373(3)
C4 H4 0.9300
C5 C6 1.374(2)
C5 H5 0.9300
C6 H6 0.9300
C7 H7C 1.005(17)
C8 C13 1.382(2)
C8 C9 1.396(2)
C9 C10 1.3868(19)
C9 H9 0.9300
C10 C11 1.388(2)
C10 C14 1.511(2)
C11 C12 1.381(2)
C11 H11 0.9300
C12 C13 1.378(2)
C12 H12 0.9300
C13 H13 0.9300
N2 C19 1.3494(18)
N2 C15 1.3551(19)
N2 H0 1.023(17)
N3 C19 1.3253(19)
N3 H1 0.94(2)
N3 H2 0.955(19)
C15 C16 1.349(2)
C15 H15 0.9300
C16 C17 1.400(2)
C16 H16 0.9300
C17 C18 1.351(2)
C17 H17 0.9300
C18 C19 1.410(2)
C18 H18 0.9300

loop_
_geom_torsion_atom_site_label_1
_geom_torsion_atom_site_label_2
_geom_torsion_atom_site_label_3
_geom_torsion_atom_site_label_4
_geom_torsion
C6 C1 C2 O1 179.11(16)
C7 C1 C2 O1 0.1(3)
C6 C1 C2 C3 -0.3(3)
C7 C1 C2 C3 -179.30(16)
O1 C2 C3 C4 -178.01(17)
C1 C2 C3 C4 1.4(3)
C2 C3 C4 C5 -1.0(3)
C3 C4 C5 C6 -0.5(3)
C4 C5 C6 C1 1.7(3)
C2 C1 C6 C5 -1.2(3)
C7 C1 C6 C5 177.76(17)
C8 N1 C7 C1 179.68(14)
C6 C1 C7 N1 -175.80(16)
C2 C1 C7 N1 3.1(3)
C7 N1 C8 C13 170.68(15)
C7 N1 C8 C9 -8.5(2)
C13 C8 C9 C10 -2.0(2)
N1 C8 C9 C10 177.19(13)
C8 C9 C10 C11 -0.4(2)
C8 C9 C10 C14 178.92(12)
C9 C10 C11 C12 2.3(2)
C14 C10 C11 C12 -177.07(14)
C10 C11 C12 C13 -1.7(2)
C11 C12 C13 C8 -0.8(2)
C9 C8 C13 C12 2.7(2)
N1 C8 C13 C12 -176.61(14)
C9 C10 C14 O3 171.65(13)
C11 C10 C14 O3 -9.0(2)
C9 C10 C14 O2 -8.5(2)
C11 C10 C14 O2 170.90(13)
C19 N2 C15 C16 -1.1(2)
N2 C15 C16 C17 -0.5(3)
C15 C16 C17 C18 1.7(3)
C16 C17 C18 C19 -1.5(2)
C15 N2 C19 N3 -178.47(15)
C15 N2 C19 C18 1.3(2)
C17 C18 C19 N3 179.72(16)
C17 C18 C19 N2 -0.1(2)
